data_7228415
loop_
_publ_author_name
'Chan, Chieh-Kai'
'Wang, Heui-Sin'
'Tsai, Yu-Lin'
'Chang, Meng-Yang'

_publ_section_title
;
 Metal triflate promoted synthesis of naphthalenes
;
_journal_issue 47
_journal_name_full 'RSC Adv.'
_journal_page_first 29321
_journal_paper_doi 10.1039/C7RA04960A
_journal_volume 7
_journal_year 2017
_chemical_formula_sum 'C19 H18 O3'
_chemical_formula_weight 294.33
_space_group_crystal_system monoclinic
_space_group_IT_number 14
_space_group_name_Hall '-P 2ybc'
_space_group_name_H-M_alt 'P 1 21/c 1'
_symmetry_space_group_name_Hall '-P 2ybc'
_symmetry_space_group_name_H-M 'P 1 21/c 1'
_atom_sites_solution_hydrogens geom
_audit_creation_method SHELXL-2014/6
_audit_update_record
;
2016-11-29 deposited with the CCDC.
2017-05-30 downloaded from the CCDC.
;
_cell_angle_alpha 90
_cell_angle_beta 99.819(2)
_cell_angle_gamma 90
_cell_formula_units_Z 4
_cell_length_a 13.3450(12)
_cell_length_b 15.2538(14)
_cell_length_c 7.5723(7)
_cell_measurement_reflns_used 1285
_cell_measurement_temperature 100(2)
_cell_measurement_theta_max 22.7563
_cell_measurement_theta_min 2.6706
_cell_volume 1518.9(2)
_computing_cell_refinement 'SAINT V8.34A (Bruker AXS Inc., 2013)'
_computing_data_collection 'Bruker APEX2'
_computing_data_reduction 'SAINT V8.34A (Bruker AXS Inc., 2013)'
_computing_molecular_graphics 'Bruker SHELXTL'
_computing_publication_material 'Bruker SHELXTL'
_computing_structure_refinement 'SHELXL-2014/6 (Sheldrick, 2014)'
_diffrn_ambient_temperature 100(2)
_diffrn_detector_area_resol_mean 8.3333
_diffrn_measured_fraction_theta_full 1.000
_diffrn_measured_fraction_theta_max 0.999
_diffrn_measurement_device_type 'Bruker APEX-II CCD'
_diffrn_measurement_method '\f and \w scans'
_diffrn_radiation_type MoK\a
_diffrn_radiation_wavelength 0.71073
_diffrn_reflns_av_R_equivalents 0.0580
_diffrn_reflns_av_unetI/netI 0.0606
_diffrn_reflns_Laue_measured_fraction_full 1.000
_diffrn_reflns_Laue_measured_fraction_max 0.999
_diffrn_reflns_limit_h_max 16
_diffrn_reflns_limit_h_min -16
_diffrn_reflns_limit_k_max 19
_diffrn_reflns_limit_k_min -18
_diffrn_reflns_limit_l_max 4
_diffrn_reflns_limit_l_min -9
_diffrn_reflns_number 12198
_diffrn_reflns_point_group_measured_fraction_full 1.000
_diffrn_reflns_point_group_measured_fraction_max 0.999
_diffrn_reflns_theta_full 25.242
_diffrn_reflns_theta_max 26.421
_diffrn_reflns_theta_min 2.045
_exptl_absorpt_coefficient_mu 0.086
_exptl_absorpt_correction_T_max 0.9485
_exptl_absorpt_correction_T_min 0.8689
_exptl_absorpt_correction_type multi-scan
_exptl_absorpt_process_details 'SADABS V2014/4 (Bruker AXS Inc.)'
_exptl_crystal_colour colorless
_exptl_crystal_density_diffrn 1.287
_exptl_crystal_density_meas ?
_exptl_crystal_density_method 'not measured'
_exptl_crystal_description lump
_exptl_crystal_F_000 624
_exptl_crystal_size_max 0.15
_exptl_crystal_size_mid 0.10
_exptl_crystal_size_min 0.10
_refine_diff_density_max 0.146
_refine_diff_density_min -0.186
_refine_diff_density_rms 0.040
_refine_ls_extinction_method none
_refine_ls_goodness_of_fit_ref 0.996
_refine_ls_hydrogen_treatment constr
_refine_ls_matrix_type full
_refine_ls_number_parameters 202
_refine_ls_number_reflns 3116
_refine_ls_number_restraints 0
_refine_ls_restrained_S_all 0.996
_refine_ls_R_factor_all 0.1172
_refine_ls_R_factor_gt 0.0504
_refine_ls_shift/su_max 0.000
_refine_ls_shift/su_mean 0.000
_refine_ls_structure_factor_coef Fsqd
_refine_ls_weighting_details 'w=1/[\s^2^(Fo^2^)+(0.0508P)^2^+0.1995P] where P=(Fo^2^+2Fc^2^)/3'
_refine_ls_weighting_scheme calc
_refine_ls_wR_factor_gt 0.1026
_refine_ls_wR_factor_ref 0.1285
_reflns_Friedel_coverage 0.000
_reflns_number_gt 1681
_reflns_number_total 3116
_reflns_threshold_expression 'I > 2\s(I)'
_cod_data_source_file c7ra04960a2.cif
_cod_data_source_block 161015
_cod_depositor_comments
;
The following automatic conversions were performed:

'_exptl_crystal_density_meas' value 'not measured' was changed to '?'
- the value is perceived as not measured.

Automatic conversion script
Id: cif_fix_values 4973 2017-02-22 13:04:09Z antanas 
;
_cod_database_code 7228415
_shelx_space_group_comment
;
The symmetry employed for this shelxl refinement is uniquely defined
by the following loop, which should always be used as a source of
symmetry information in preference to the above space-group names.
They are only intended as comments.
;
_shelxl_version_number 2014/6

loop_
_space_group_symop_operation_xyz
'x, y, z'
'-x, y+1/2, -z+1/2'
'-x, -y, -z'
'x, -y-1/2, z-1/2'

loop_
_atom_site_label
_atom_site_type_symbol
_atom_site_fract_x
_atom_site_fract_y
_atom_site_fract_z
_atom_site_U_iso_or_equiv
_atom_site_adp_type
_atom_site_occupancy
_atom_site_site_symmetry_order
_atom_site_calc_flag
_atom_site_refinement_flags_posn
_atom_site_refinement_flags_adp
O1 O 0.89874(12) 0.70476(10) 0.2409(2) 0.0534(5) Uani 1 1 d . .
O2 O 0.65911(12) 0.33061(10) 1.1408(2) 0.0530(5) Uani 1 1 d . .
O3 O 1.02725(12) 0.62883(11) 0.5098(2) 0.0581(5) Uani 1 1 d . .
C1 C 0.9348(2) 0.65571(18) 0.1054(4) 0.0627(7) Uani 1 1 d . .
H1 H 0.9898 0.6169 0.1605 0.094 Uiso 1 1 calc R U
H4 H 0.9603 0.6958 0.0223 0.094 Uiso 1 1 calc R U
H5 H 0.8791 0.6205 0.0399 0.094 Uiso 1 1 calc R U
C2 C 0.86114(18) 0.65406(14) 0.3656(3) 0.0414(6) Uani 1 1 d . .
C3 C 0.75444(17) 0.64719(14) 0.3541(3) 0.0402(5) Uani 1 1 d . .
C4 C 0.71386(16) 0.59626(13) 0.4819(3) 0.0372(5) Uani 1 1 d . .
C5 C 0.78205(16) 0.55333(13) 0.6205(3) 0.0374(5) Uani 1 1 d . .
C6 C 0.74587(15) 0.49653(14) 0.7558(3) 0.0371(5) Uani 1 1 d . .
C7 C 0.77308(17) 0.40822(15) 0.7711(3) 0.0437(6) Uani 1 1 d . .
H16 H 0.8134 0.3842 0.6910 0.052 Uiso 1 1 calc R U
C8 C 0.74297(17) 0.35504(15) 0.8992(3) 0.0462(6) Uani 1 1 d . .
H17 H 0.7621 0.2950 0.9060 0.055 Uiso 1 1 calc R U
C9 C 0.68488(16) 0.38877(14) 1.0184(3) 0.0403(6) Uani 1 1 d . .
C10 C 0.6045(2) 0.36285(18) 1.2719(4) 0.0679(8) Uani 1 1 d . .
H2 H 0.6432 0.4102 1.3395 0.102 Uiso 1 1 calc R U
H18 H 0.5939 0.3153 1.3538 0.102 Uiso 1 1 calc R U
H3 H 0.5384 0.3854 1.2129 0.102 Uiso 1 1 calc R U
C11 C 0.92487(16) 0.61531(14) 0.5035(3) 0.0420(6) Uani 1 1 d . .
C12 C 1.09217(19) 0.6157(2) 0.6763(4) 0.0668(8) Uani 1 1 d . .
H8 H 1.0646 0.6467 0.7708 0.100 Uiso 1 1 calc R U
H7 H 1.1601 0.6385 0.6694 0.100 Uiso 1 1 calc R U
H6 H 1.0967 0.5529 0.7038 0.100 Uiso 1 1 calc R U
C13 C 0.88502(16) 0.56397(14) 0.6289(3) 0.0414(6) Uani 1 1 d . .
H9 H 0.9304 0.5358 0.7219 0.050 Uiso 1 1 calc R U
C14 C 0.6864(2) 0.69096(15) 0.2172(3) 0.0504(6) Uani 1 1 d . .
H13 H 0.7127 0.7260 0.1321 0.060 Uiso 1 1 calc R U
C15 C 0.5838(2) 0.68315(17) 0.2070(4) 0.0603(7) Uani 1 1 d . .
H12 H 0.5394 0.7129 0.1149 0.072 Uiso 1 1 calc R U
C16 C 0.54329(19) 0.63179(17) 0.3304(3) 0.0569(7) Uani 1 1 d . .
H11 H 0.4717 0.6262 0.3209 0.068 Uiso 1 1 calc R U
C17 C 0.60623(17) 0.58958(15) 0.4647(3) 0.0461(6) Uani 1 1 d . .
H10 H 0.5777 0.5551 0.5482 0.055 Uiso 1 1 calc R U
C18 C 0.68750(17) 0.52859(14) 0.8769(3) 0.0434(6) Uani 1 1 d . .
H14 H 0.6677 0.5885 0.8698 0.052 Uiso 1 1 calc R U
C19 C 0.65720(16) 0.47626(14) 1.0077(3) 0.0438(6) Uani 1 1 d . .
H15 H 0.6178 0.5002 1.0893 0.053 Uiso 1 1 calc R U

loop_
_atom_site_aniso_label
_atom_site_aniso_U_11
_atom_site_aniso_U_22
_atom_site_aniso_U_33
_atom_site_aniso_U_23
_atom_site_aniso_U_13
_atom_site_aniso_U_12
O1 0.0792(11) 0.0424(9) 0.0444(10) 0.0051(9) 0.0268(9) -0.0041(8)
O2 0.0590(10) 0.0507(10) 0.0541(11) 0.0127(9) 0.0232(9) -0.0017(8)
O3 0.0450(9) 0.0824(12) 0.0482(11) 0.0090(10) 0.0118(9) -0.0084(9)
C1 0.0786(18) 0.0679(17) 0.0479(16) 0.0059(15) 0.0293(15) 0.0083(14)
C2 0.0574(14) 0.0340(11) 0.0347(13) -0.0009(11) 0.0129(12) -0.0026(10)
C3 0.0528(14) 0.0352(11) 0.0326(12) -0.0019(11) 0.0071(12) 0.0048(10)
C4 0.0449(12) 0.0351(11) 0.0321(12) -0.0037(10) 0.0080(11) 0.0024(10)
C5 0.0435(12) 0.0360(11) 0.0330(12) -0.0015(11) 0.0072(11) 0.0000(10)
C6 0.0383(12) 0.0420(12) 0.0308(12) 0.0006(10) 0.0053(11) -0.0010(10)
C7 0.0479(13) 0.0433(13) 0.0423(14) 0.0015(12) 0.0150(12) 0.0050(11)
C8 0.0529(14) 0.0369(12) 0.0513(15) 0.0047(12) 0.0159(13) 0.0038(11)
C9 0.0372(12) 0.0458(13) 0.0378(13) 0.0038(12) 0.0066(11) -0.0048(10)
C10 0.0727(18) 0.0731(18) 0.0677(19) 0.0110(17) 0.0402(17) -0.0024(14)
C11 0.0416(13) 0.0458(13) 0.0406(14) -0.0014(12) 0.0123(11) -0.0039(11)
C12 0.0460(15) 0.095(2) 0.0569(18) 0.0023(17) 0.0026(14) -0.0126(14)
C13 0.0416(13) 0.0468(13) 0.0363(13) 0.0053(11) 0.0077(11) 0.0027(10)
C14 0.0694(17) 0.0428(13) 0.0399(14) 0.0058(12) 0.0116(13) 0.0129(12)
C15 0.0672(18) 0.0649(17) 0.0467(16) 0.0055(14) 0.0041(15) 0.0248(14)
C16 0.0488(14) 0.0714(17) 0.0486(16) -0.0013(15) 0.0028(13) 0.0136(13)
C17 0.0446(13) 0.0536(14) 0.0400(14) -0.0018(12) 0.0070(12) 0.0018(11)
C18 0.0508(13) 0.0393(12) 0.0419(14) 0.0036(12) 0.0130(12) 0.0046(11)
C19 0.0466(13) 0.0469(14) 0.0409(14) -0.0007(12) 0.0161(12) 0.0019(11)

loop_
_atom_type_symbol
_atom_type_description
_atom_type_scat_dispersion_real
_atom_type_scat_dispersion_imag
_atom_type_scat_source
C C 0.0033 0.0016 'International Tables Vol C Tables 4.2.6.8 and 6.1.1.4'
H H 0.0000 0.0000 'International Tables Vol C Tables 4.2.6.8 and 6.1.1.4'
O O 0.0106 0.0060 'International Tables Vol C Tables 4.2.6.8 and 6.1.1.4'

loop_
_geom_angle_atom_site_label_1
_geom_angle_atom_site_label_2
_geom_angle_atom_site_label_3
_geom_angle
C2 O1 C1 114.02(18)
C9 O2 C10 117.94(18)
C11 O3 C12 117.58(18)
O1 C1 H1 109.5
O1 C1 H4 109.5
H1 C1 H4 109.5
O1 C1 H5 109.5
H1 C1 H5 109.5
H4 C1 H5 109.5
C11 C2 O1 121.0(2)
C11 C2 C3 120.3(2)
O1 C2 C3 118.6(2)
C2 C3 C4 119.7(2)
C2 C3 C14 121.4(2)
C4 C3 C14 118.9(2)
C3 C4 C17 118.2(2)
C3 C4 C5 118.93(19)
C17 C4 C5 122.8(2)
C13 C5 C4 119.2(2)
C13 C5 C6 118.5(2)
C4 C5 C6 122.30(19)
C18 C6 C7 116.9(2)
C18 C6 C5 122.3(2)
C7 C6 C5 120.70(19)
C8 C7 C6 121.6(2)
C8 C7 H16 119.2
C6 C7 H16 119.2
C7 C8 C9 120.2(2)
C7 C8 H17 119.9
C9 C8 H17 119.9
O2 C9 C19 124.7(2)
O2 C9 C8 115.70(19)
C19 C9 C8 119.6(2)
O2 C10 H2 109.5
O2 C10 H18 109.5
H2 C10 H18 109.5
O2 C10 H3 109.5
H2 C10 H3 109.5
H18 C10 H3 109.5
C2 C11 O3 116.6(2)
C2 C11 C13 120.1(2)
O3 C11 C13 123.3(2)
O3 C12 H8 109.5
O3 C12 H7 109.5
H8 C12 H7 109.5
O3 C12 H6 109.5
H8 C12 H6 109.5
H7 C12 H6 109.5
C5 C13 C11 121.7(2)
C5 C13 H9 119.1
C11 C13 H9 119.1
C15 C14 C3 120.7(2)
C15 C14 H13 119.6
C3 C14 H13 119.6
C14 C15 C16 120.7(2)
C14 C15 H12 119.6
C16 C15 H12 119.6
C17 C16 C15 120.2(2)
C17 C16 H11 119.9
C15 C16 H11 119.9
C16 C17 C4 121.2(2)
C16 C17 H10 119.4
C4 C17 H10 119.4
C19 C18 C6 122.3(2)
C19 C18 H14 118.9
C6 C18 H14 118.9
C9 C19 C18 119.4(2)
C9 C19 H15 120.3
C18 C19 H15 120.3

loop_
_geom_bond_atom_site_label_1
_geom_bond_atom_site_label_2
_geom_bond_distance
O1 C2 1.379(3)
O1 C1 1.418(3)
O2 C9 1.369(3)
O2 C10 1.416(3)
O3 C11 1.375(2)
O3 C12 1.417(3)
C1 H1 0.9800
C1 H4 0.9800
C1 H5 0.9800
C2 C11 1.364(3)
C2 C3 1.416(3)
C3 C4 1.419(3)
C3 C14 1.423(3)
C4 C17 1.424(3)
C4 C5 1.426(3)
C5 C13 1.374(3)
C5 C6 1.484(3)
C6 C18 1.390(3)
C6 C7 1.395(3)
C7 C8 1.376(3)
C7 H16 0.9500
C8 C9 1.385(3)
C8 H17 0.9500
C9 C19 1.383(3)
C10 H2 0.9800
C10 H18 0.9800
C10 H3 0.9800
C11 C13 1.403(3)
C12 H8 0.9800
C12 H7 0.9800
C12 H6 0.9800
C13 H9 0.9500
C14 C15 1.362(3)
C14 H13 0.9500
C15 C16 1.397(3)
C15 H12 0.9500
C16 C17 1.365(3)
C16 H11 0.9500
C17 H10 0.9500
C18 C19 1.385(3)
C18 H14 0.9500
C19 H15 0.9500
